data_2227782
loop_
_publ_author_name
'Sergeev, Gleb B.'
'Sergeev, Boris M.'
'Morosov, Yurii N.'
'Chernyshev, Vladimir V.'

_publ_section_title
;
 \b-Polymorph of phenazepam: a powder study
;
_journal_coeditor_code LH5126
_journal_issue 10
_journal_name_full 'Acta Crystallographica Section E'
_journal_page_first o2623
_journal_paper_doi 10.1107/S1600536810037402
_journal_volume 66
_journal_year 2010
_chemical_formula_iupac 'C15 H10 Br Cl N2 O'
_chemical_formula_moiety 'C15 H10 Br Cl N2 O'
_chemical_formula_sum 'C15 H10 Br Cl N2 O'
_chemical_formula_weight 349.61
_chemical_name_common 'Phenazepam, \b-polymorph'
_chemical_name_systematic
;
7-Bromo-5-(2-chlorophenyl)-1<i>H</i>-1,4-benzodiazepin-2(3<i>H</i>)-one
;
_space_group_IT_number 14
_symmetry_cell_setting monoclinic
_symmetry_space_group_name_Hall '-P 2ybc'
_symmetry_space_group_name_H-M 'P 1 21/c 1'
_audit_creation_method SHELXL-97
_cell_angle_alpha 90.00
_cell_angle_beta 93.679(17)
_cell_angle_gamma 90.00
_cell_formula_units_Z 4
_cell_length_a 14.8006(19)
_cell_length_b 11.6756(14)
_cell_length_c 8.4769(9)
_cell_measurement_reflns_used 862
_cell_measurement_temperature 295(2)
_cell_measurement_theta_max 39.99
_cell_measurement_theta_min 2.99
_cell_volume 1461.8(3)
_computing_cell_refinement '<i>MRIA</i> (Zlokazov & Chernyshev, 1992)'
_computing_data_collection '<i>G670 Imaging Plate Guinier Camera Software</i> (Huber, 2002)'
_computing_data_reduction '<i>G670 Imaging Plate Guinier Camera Software</i> (Huber, 2002)'
_computing_molecular_graphics 'PLATON (Spek, 2009)'
_computing_publication_material '<i>MRIA</i> (Zlokazov & Chernyshev, 1992) and SHELXL97 (Sheldrick, 2008)'
_computing_structure_refinement '<i>MRIA</i> (Zlokazov & Chernyshev, 1992)'
_computing_structure_solution 'simulated annealing (Zhukov <i>et al.</i>, 2001)'
_diffrn_ambient_temperature 295(2)
_diffrn_measurement_device 'Guinier camera G670'
_diffrn_radiation_monochromator 'Curved Germanium (111)'
_diffrn_radiation_source 'line-focus sealed tube'
_diffrn_radiation_type CuK\a~1~
_diffrn_radiation_wavelength 1.54059
_exptl_absorpt_coefficient_mu 5.485
_exptl_absorpt_correction_type none
_exptl_crystal_density_diffrn 1.589
_exptl_crystal_density_method 'not measured'
_exptl_crystal_F_000 696
_pd_block_diffractogram_id beta_phenazepam
_pd_char_colour 'light grey'
_pd_char_particle_morphology 'no specific habit'
_pd_instr_location
;
Dept. of Chemistry, Moscow State University, 119991 Moscow, Russia
;
_pd_meas_2theta_range_inc 0.01
_pd_meas_2theta_range_max 80.00
_pd_meas_2theta_range_min 5.00
_pd_meas_number_of_points 7501
_pd_meas_scan_method cont
_pd_prep_pressure '6.6 10^-6^'
_pd_prep_temperature 77
_pd_proc_2theta_range_inc 0.01
_pd_proc_2theta_range_max 80.00
_pd_proc_2theta_range_min 5.00
_pd_proc_info_excluded_regions none
_pd_proc_ls_background_function 'Chebyshev polynomial up to the 5th order'
_pd_proc_ls_pref_orient_corr
;
March-Dollase (Dollase, 1986); direction of preferred orientation 001,
texture parameter <i>r</i> = 0.93(1).
;
_pd_proc_ls_profile_function 'split-type pseudo-Voigt (Toraya, 1986)'
_pd_proc_ls_prof_R_factor 0.0130
_pd_proc_ls_prof_wR_expected 0.0115
_pd_proc_ls_prof_wR_factor 0.0172
_pd_proc_wavelength 1.54059
_pd_spec_mounting
;
thin layer in the specimen holder of the camera
;
_pd_spec_mount_mode transmission
_pd_spec_shape flat_sheet
_pd_spec_size_axial 15
_pd_spec_size_equat 1
_pd_spec_size_thick 1
_refine_diff_density_max 0.38
_refine_diff_density_min -0.30
_refine_ls_extinction_method none
_refine_ls_goodness_of_fit_all 1.500
_refine_ls_hydrogen_treatment noref
_refine_ls_matrix_type fullcycle
_refine_ls_number_constraints 0
_refine_ls_number_parameters 128
_refine_ls_number_restraints 64
_refine_ls_shift/su_max .004
_refine_ls_shift/su_mean .001
_refine_ls_structure_factor_coef Inet
_refine_ls_weighting_scheme sigma
_cod_data_source_file lh5126.cif
_cod_data_source_block I
_cod_original_sg_symbol_H-M 'P 21/c'
_cod_database_code 2227782

loop_
_symmetry_equiv_pos_as_xyz
'x, y, z'
'x, -y+1/2, z+1/2'
'-x, -y, -z'
'-x, y-1/2, -z-1/2'

loop_
_atom_site_type_symbol
_atom_site_label
_atom_site_fract_x
_atom_site_fract_y
_atom_site_fract_z
_atom_site_U_iso_or_equiv
_atom_site_adp_type
_atom_site_calc_flag
_atom_site_refinement_flags
_atom_site_occupancy
_atom_site_disorder_assembly
_atom_site_disorder_group
Br Br1 0.77280(15) 0.40430(17) -0.3314(2) 0.0470(11) Uiso d . 1 . .
C C2 0.8173(12) 0.4317(13) -0.1182(18) 0.074(9) Uiso d . 1 . .
C C3 0.8911(12) 0.3743(12) -0.044(2) 0.075(8) Uiso d . 1 . .
H H3 0.9200 0.3154 -0.0943 0.090 Uiso calc . 1 . .
C C4 0.9202(11) 0.4080(13) 0.109(2) 0.063(9) Uiso d . 1 . .
H H4 0.9684 0.3696 0.1616 0.076 Uiso calc . 1 . .
C C5 0.8784(12) 0.4986(15) 0.1866(18) 0.076(8) Uiso d . 1 . .
C C6 0.8023(12) 0.5539(13) 0.110(2) 0.076(9) Uiso d . 1 . .
C C7 0.7727(11) 0.5187(16) -0.0430(18) 0.071(8) Uiso d . 1 . .
H H7 0.7228 0.5540 -0.0945 0.085 Uiso calc . 1 . .
N N8 0.9112(9) 0.5266(11) 0.3406(13) 0.064(6) Uiso d . 1 . .
H H8 0.9247 0.4696 0.4020 0.077 Uiso calc . 1 . .
C C9 0.9248(12) 0.6346(12) 0.406(2) 0.072(8) Uiso d . 1 . .
O O10 0.9656(7) 0.6458(8) 0.5370(13) 0.057(5) Uiso d . 1 . .
C C11 0.8837(11) 0.7351(13) 0.311(2) 0.070(8) Uiso d . 1 . .
H H11A 0.8966 0.8060 0.3674 0.084 Uiso calc . 1 . .
H H11B 0.9113 0.7396 0.2101 0.084 Uiso calc . 1 . .
N N12 0.7856(8) 0.7217(10) 0.2827(16) 0.062(7) Uiso d . 1 . .
C C13 0.7513(11) 0.6468(13) 0.1858(19) 0.061(8) Uiso d . 1 . .
C C14 0.6501(11) 0.6452(14) 0.1602(18) 0.071(9) Uiso d . 1 . .
C C15 0.6074(12) 0.7367(12) 0.077(2) 0.074(8) Uiso d . 1 . .
H H15 0.6425 0.7953 0.0384 0.089 Uiso calc . 1 . .
C C16 0.5134(11) 0.7411(11) 0.051(2) 0.075(8) Uiso d . 1 . .
H H16 0.4864 0.8028 -0.0033 0.090 Uiso calc . 1 . .
C C17 0.4600(11) 0.6530(13) 0.106(2) 0.073(9) Uiso d . 1 . .
H H17 0.3976 0.6540 0.0834 0.087 Uiso calc . 1 . .
C C18 0.5002(12) 0.5633(14) 0.1936(17) 0.074(9) Uiso d . 1 . .
H H18 0.4646 0.5067 0.2356 0.089 Uiso calc . 1 . .
C C19 0.5943(12) 0.5595(13) 0.2180(16) 0.065(8) Uiso d . 1 . .
Cl Cl20 0.6428(3) 0.4396(4) 0.3145(5) 0.054(2) Uiso d . 1 . .

loop_
_atom_type_symbol
_atom_type_description
_atom_type_scat_dispersion_real
_atom_type_scat_dispersion_imag
_atom_type_scat_source
Br Br -0.6763 1.2805 'International Tables Vol C Tables 4.2.6.8 and 6.1.1.4'
Cl Cl 0.3639 0.7018 'International Tables Vol C Tables 4.2.6.8 and 6.1.1.4'
O O 0.0492 0.0322 'International Tables Vol C Tables 4.2.6.8 and 6.1.1.4'
N N 0.0311 0.0180 'International Tables Vol C Tables 4.2.6.8 and 6.1.1.4'
C C 0.0181 0.0091 'International Tables Vol C Tables 4.2.6.8 and 6.1.1.4'
H H 0.0000 0.0000 'International Tables Vol C Tables 4.2.6.8 and 6.1.1.4'

loop_
_geom_angle_atom_site_label_1
_geom_angle_atom_site_label_2
_geom_angle_atom_site_label_3
_geom_angle_site_symmetry_1
_geom_angle_site_symmetry_3
_geom_angle
_geom_angle_publ_flag
C7 C2 C3 . . 121.6(14) ?
C7 C2 Br1 . . 114.3(11) ?
C3 C2 Br1 . . 124.1(12) ?
C4 C3 C2 . . 118.1(15) ?
C4 C3 H3 . . 120.9 ?
C2 C3 H3 . . 121.0 ?
C3 C4 C5 . . 121.7(15) ?
C3 C4 H4 . . 119.2 ?
C5 C4 H4 . . 119.2 ?
N8 C5 C4 . . 118.1(15) ?
N8 C5 C6 . . 122.4(15) ?
C4 C5 C6 . . 119.3(14) ?
C7 C6 C5 . . 118.7(15) ?
C7 C6 C13 . . 118.3(15) ?
C5 C6 C13 . . 123.0(14) ?
C2 C7 C6 . . 120.6(15) ?
C2 C7 H7 . . 119.7 ?
C6 C7 H7 . . 119.7 ?
C9 N8 C5 . . 128.2(13) ?
C9 N8 H8 . . 115.9 ?
C5 N8 H8 . . 115.9 ?
O10 C9 N8 . . 120.5(13) ?
O10 C9 C11 . . 123.4(13) ?
N8 C9 C11 . . 116.1(14) ?
N12 C11 C9 . . 111.1(13) ?
N12 C11 H11A . . 109.4 ?
C9 C11 H11A . . 109.4 ?
N12 C11 H11B . . 109.4 ?
C9 C11 H11B . . 109.4 ?
H11A C11 H11B . . 108.0 ?
C13 N12 C11 . . 121.6(14) ?
N12 C13 C6 . . 125.6(14) ?
N12 C13 C14 . . 116.8(14) ?
C6 C13 C14 . . 117.3(14) ?
C19 C14 C15 . . 117.4(15) ?
C19 C14 C13 . . 124.2(14) ?
C15 C14 C13 . . 118.4(14) ?
C16 C15 C14 . . 121.2(15) ?
C16 C15 H15 . . 119.4 ?
C14 C15 H15 . . 119.4 ?
C17 C16 C15 . . 120.0(14) ?
C17 C16 H16 . . 120.0 ?
C15 C16 H16 . . 120.0 ?
C16 C17 C18 . . 120.0(15) ?
C16 C17 H17 . . 120.0 ?
C18 C17 H17 . . 120.0 ?
C19 C18 C17 . . 119.4(15) ?
C19 C18 H18 . . 120.3 ?
C17 C18 H18 . . 120.3 ?
C18 C19 C14 . . 121.9(14) ?
C18 C19 Cl20 . . 118.0(12) ?
C14 C19 Cl20 . . 120.0(13) ?

loop_
_geom_bond_atom_site_label_1
_geom_bond_atom_site_label_2
_geom_bond_site_symmetry_2
_geom_bond_distance
_geom_bond_publ_flag
Br1 C2 . 1.910(15) ?
C2 C7 . 1.39(2) ?
C2 C3 . 1.40(2) ?
C3 C4 . 1.40(2) ?
C3 H3 . 0.9297 ?
C4 C5 . 1.41(2) ?
C4 H4 . 0.9299 ?
C5 N8 . 1.402(19) ?
C5 C6 . 1.42(2) ?
C6 C7 . 1.41(2) ?
C6 C13 . 1.49(2) ?
C7 H7 . 0.9301 ?
N8 C9 . 1.389(19) ?
N8 H8 . 0.8600 ?
C9 O10 . 1.23(2) ?
C9 C11 . 1.53(2) ?
C11 N12 . 1.46(2) ?
C11 H11A . 0.9704 ?
C11 H11B . 0.9697 ?
N12 C13 . 1.28(2) ?
C13 C14 . 1.50(2) ?
C14 C19 . 1.41(2) ?
C14 C15 . 1.41(2) ?
C15 C16 . 1.40(2) ?
C15 H15 . 0.9299 ?
C16 C17 . 1.39(2) ?
C16 H16 . 0.9299 ?
C17 C18 . 1.40(2) ?
C17 H17 . 0.9301 ?
C18 C19 . 1.40(3) ?
C18 H18 . 0.9303 ?
C19 Cl20 . 1.751(16) ?

loop_
_geom_hbond_atom_site_label_D
_geom_hbond_atom_site_label_H
_geom_hbond_atom_site_label_A
_geom_hbond_site_symmetry_A
_geom_hbond_distance_DH
_geom_hbond_distance_HA
_geom_hbond_distance_DA
_geom_hbond_angle_DHA
N8 H8 O10 3_766 0.86 2.15 2.865(16) 141
C11 H11B O10 2_564 0.97 2.18 3.03(2) 145

loop_
_cod_related_entry_id
_cod_related_entry_database
_cod_related_entry_code
1 ChemSpider 36657
